data_1540428
loop_
_publ_author_name
'Sil, Debangsu'
'Dey, Soumyajit'
'Kumar, Amit'
'Bhowmik, Susovan'
'Rath, Sankar Prasad'

_publ_section_title
;
 Oxidation triggers extensive conjugation and unusual stabilization of two
 di-heme dication diradical intermediates: role of bridging group for
 electronic communication
;
_journal_issue 2
_journal_name_full 'Chem. Sci.'
_journal_page_first 1212
_journal_paper_doi 10.1039/C5SC03120F
_journal_volume 7
_journal_year 2016
_chemical_formula_sum 'C76 H92 Cl14 Fe4 N8'
_chemical_formula_weight 1837.27
_chemical_name_systematic
;
 ?
;
_space_group_crystal_system monoclinic
_space_group_IT_number 14
_space_group_name_Hall '-P 2yn'
_space_group_name_H-M_alt 'P 1 21/n 1'
_symmetry_space_group_name_Hall '-P 2yn'
_symmetry_space_group_name_H-M 'P 1 21/n 1'
_atom_sites_solution_hydrogens geom
_audit_creation_method SHELXL-2014
_audit_update_record
;
2015-03-04 deposited with the CCDC.
2015-10-26 downloaded from the CCDC.
;
_cell_angle_alpha 90.000(5)
_cell_angle_beta 103.044(5)
_cell_angle_gamma 90.000(5)
_cell_formula_units_Z 2
_cell_length_a 15.165(5)
_cell_length_b 18.236(5)
_cell_length_c 15.623(5)
_cell_measurement_reflns_used 999
_cell_measurement_temperature 100(2)
_cell_measurement_theta_max 27.0
_cell_measurement_theta_min 2.5
_cell_volume 4209(2)
_computing_cell_refinement 'Bruker SAINT'
_computing_data_collection 'Bruker APEX'
_computing_data_reduction 'Bruker SAINT'
_computing_molecular_graphics 'SHELXL 5.1, XP (Sheldrick, 1994)'
_computing_publication_material SHELXS-97
_computing_structure_refinement 'SHELXL-2014 (Sheldrick, 2014)'
_computing_structure_solution 'SHELXS-97 (Sheldrick, 2008)'
_diffrn_ambient_temperature 100(2)
_diffrn_measured_fraction_theta_full 0.999
_diffrn_measured_fraction_theta_max 0.999
_diffrn_measurement_device_type 'Bruker SMART APEX'
_diffrn_measurement_method \w
_diffrn_radiation_type MoK\a
_diffrn_radiation_wavelength 0.71073
_diffrn_reflns_av_R_equivalents 0.0386
_diffrn_reflns_av_unetI/netI 0.0372
_diffrn_reflns_laue_measured_fraction_full 0.999
_diffrn_reflns_laue_measured_fraction_max 0.999
_diffrn_reflns_limit_h_max 18
_diffrn_reflns_limit_h_min -15
_diffrn_reflns_limit_k_max 22
_diffrn_reflns_limit_k_min -22
_diffrn_reflns_limit_l_max 18
_diffrn_reflns_limit_l_min -18
_diffrn_reflns_number 29756
_diffrn_reflns_point_group_measured_fraction_full 0.999
_diffrn_reflns_point_group_measured_fraction_max 0.999
_diffrn_reflns_theta_full 25.000
_diffrn_reflns_theta_max 25.500
_diffrn_reflns_theta_min 2.026
_diffrn_source 'fine-focus sealed tube'
_exptl_absorpt_coefficient_mu 1.166
_exptl_absorpt_correction_T_max 0.870
_exptl_absorpt_correction_T_min 0.799
_exptl_absorpt_correction_type multi-scan
_exptl_absorpt_process_details 'SADABS 2.05 (Sheldrick, 2002)'
_exptl_crystal_colour 'dark red'
_exptl_crystal_density_diffrn 1.450
_exptl_crystal_description needle
_exptl_crystal_F_000 1892
_exptl_crystal_size_max 0.220
_exptl_crystal_size_mid 0.160
_exptl_crystal_size_min 0.120
_refine_diff_density_max 0.910
_refine_diff_density_min -0.745
_refine_diff_density_rms 0.082
_refine_ls_extinction_method none
_refine_ls_goodness_of_fit_ref 1.032
_refine_ls_hydrogen_treatment constr
_refine_ls_matrix_type full
_refine_ls_number_parameters 496
_refine_ls_number_reflns 7814
_refine_ls_number_restraints 2
_refine_ls_restrained_S_all 1.032
_refine_ls_R_factor_all 0.0680
_refine_ls_R_factor_gt 0.0489
_refine_ls_shift/su_max 0.001
_refine_ls_shift/su_mean 0.000
_refine_ls_structure_factor_coef Fsqd
_refine_ls_weighting_details 'w=1/[\s^2^(Fo^2^)+(0.0644P)^2^+7.1955P] where P=(Fo^2^+2Fc^2^)/3'
_refine_ls_weighting_scheme calc
_refine_ls_wR_factor_gt 0.1214
_refine_ls_wR_factor_ref 0.1332
_reflns_Friedel_coverage 0.000
_reflns_number_gt 6090
_reflns_number_total 7814
_reflns_threshold_expression 'I > 2\s(I)'
_cod_data_source_file c5sc03120f2.cif
_cod_data_source_block 21nova_0m
_cod_depositor_comments 'Adding full bibliography for 1540427--1540428.cif.'
_cod_database_code 1540428
_shelx_space_group_comment
;
The symmetry employed for this shelxl refinement is uniquely defined
by the following loop, which should always be used as a source of
symmetry information in preference to the above space-group names.
They are only intended as comments.
;
_shelx_estimated_absorpt_t_min 0.783
_shelx_estimated_absorpt_t_max 0.873
_shelxl_version_number 2014-3

loop_
_space_group_symop_operation_xyz
'x, y, z'
'-x+1/2, y+1/2, -z+1/2'
'-x, -y, -z'
'x-1/2, -y-1/2, z-1/2'

loop_
_atom_site_label
_atom_site_type_symbol
_atom_site_fract_x
_atom_site_fract_y
_atom_site_fract_z
_atom_site_U_iso_or_equiv
_atom_site_adp_type
_atom_site_occupancy
_atom_site_site_symmetry_order
_atom_site_calc_flag
_atom_site_refinement_flags_posn
_atom_site_refinement_flags_adp
_atom_site_refinement_flags_occupancy
_atom_site_disorder_assembly
_atom_site_disorder_group
Fe1 Fe 0.44248(3) 0.42045(3) 0.70922(3) 0.02317(14) Uani 1 1 d . . . . .
Fe2 Fe 0.34614(4) 0.19897(3) 0.79339(3) 0.03422(16) Uani 1 1 d . . . . .
Cl1 Cl 0.50282(7) 0.53164(5) 0.73591(5) 0.0318(2) Uani 1 1 d . . . . .
Cl2 Cl 0.34896(8) 0.26835(5) 0.67850(5) 0.0389(2) Uani 1 1 d . . . . .
Cl3 Cl 0.32265(8) 0.26508(5) 0.90277(6) 0.0419(3) Uani 1 1 d . . . . .
Cl4 Cl 0.23732(8) 0.11938(5) 0.75684(7) 0.0466(3) Uani 1 1 d . . . . .
Cl5 Cl 0.47689(9) 0.14204(6) 0.82957(8) 0.0551(3) Uani 1 1 d . . . . .
N1 N 0.33735(19) 0.42931(14) 0.77178(17) 0.0215(6) Uani 1 1 d . . . . .
N2 N 0.3508(2) 0.43323(15) 0.59311(17) 0.0261(6) Uani 1 1 d . . . . .
N3 N 0.5247(2) 0.36950(16) 0.64190(17) 0.0282(7) Uani 1 1 d . . . . .
N4 N 0.5131(2) 0.36892(15) 0.82104(17) 0.0248(6) Uani 1 1 d . . . . .
C1 C 0.3460(2) 0.43516(17) 0.8582(2) 0.0225(7) Uani 1 1 d . . . . .
C2 C 0.2593(2) 0.44577(19) 0.8810(2) 0.0258(7) Uani 1 1 d . . . . .
C3 C 0.1965(2) 0.44693(19) 0.8039(2) 0.0279(8) Uani 1 1 d . . . . .
C4 C 0.2453(2) 0.43906(18) 0.7341(2) 0.0262(8) Uani 1 1 d . . . . .
C5 C 0.2116(3) 0.44823(18) 0.6462(2) 0.0278(8) Uani 1 1 d . . . . .
H5A H 0.1480 0.4546 0.6277 0.033 Uiso 1 1 calc R U . . .
C6 C 0.2613(2) 0.44930(19) 0.5795(2) 0.0274(8) Uani 1 1 d . . . . .
C7 C 0.2252(3) 0.4681(2) 0.4891(2) 0.0328(8) Uani 1 1 d . . . . .
C8 C 0.2954(3) 0.4637(2) 0.4477(2) 0.0321(8) Uani 1 1 d . . . . .
C9 C 0.3733(3) 0.43998(19) 0.5122(2) 0.0280(8) Uani 1 1 d . . . . .
C10 C 0.4565(3) 0.41953(18) 0.4974(2) 0.0294(8) Uani 1 1 d . . . . .
H10A H 0.4669 0.4311 0.4413 0.035 Uiso 1 1 calc R U . . .
C11 C 0.5265(3) 0.38394(19) 0.5555(2) 0.0278(8) Uani 1 1 d . . . . .
C12 C 0.6044(3) 0.3505(2) 0.5342(2) 0.0335(9) Uani 1 1 d . . . . .
C13 C 0.6475(3) 0.3112(2) 0.6073(2) 0.0419(10) Uani 1 1 d . . . . .
C14 C 0.5969(3) 0.3248(2) 0.6738(2) 0.0369(9) Uani 1 1 d . . . . .
C15 C 0.6185(3) 0.2967(2) 0.7600(2) 0.0405(10) Uani 1 1 d . . . . .
H15A H 0.6632 0.2593 0.7716 0.049 Uiso 1 1 calc R U . . .
C16 C 0.5821(3) 0.3172(2) 0.8287(2) 0.0339(9) Uani 1 1 d . . . . .
C17 C 0.6121(3) 0.2953(2) 0.9197(2) 0.0359(9) Uani 1 1 d . . . . .
C18 C 0.5641(2) 0.33693(19) 0.9665(2) 0.0274(8) Uani 1 1 d . . . . .
C19 C 0.5035(2) 0.38176(18) 0.9023(2) 0.0224(7) Uani 1 1 d . . . . .
C20 C 0.4357(2) 0.43450(18) 0.91737(19) 0.0215(7) Uani 1 1 d . . . . .
C21 C 0.2441(3) 0.4494(2) 0.9733(2) 0.0397(10) Uani 1 1 d . . . . .
H21A H 0.1922 0.4175 0.9768 0.048 Uiso 1 1 calc R U . . .
H21B H 0.2982 0.4297 1.0145 0.048 Uiso 1 1 calc R U . . .
C22 C 0.2256(3) 0.5255(3) 1.0024(3) 0.0533(12) Uani 1 1 d . . . . .
H22A H 0.2175 0.5237 1.0629 0.080 Uiso 1 1 calc R U . . .
H22B H 0.1705 0.5447 0.9636 0.080 Uiso 1 1 calc R U . . .
H22C H 0.2768 0.5575 0.9998 0.080 Uiso 1 1 calc R U . . .
C23 C 0.0964(3) 0.4556(2) 0.7904(3) 0.0385(9) Uani 1 1 d . . . . .
H23A H 0.0765 0.4963 0.7485 0.046 Uiso 1 1 calc R U . . .
H23B H 0.0820 0.4694 0.8470 0.046 Uiso 1 1 calc R U . . .
C24 C 0.0433(3) 0.3875(3) 0.7558(3) 0.0597(14) Uani 1 1 d . . . . .
H24A H -0.0214 0.3967 0.7500 0.090 Uiso 1 1 calc R U . . .
H24B H 0.0625 0.3468 0.7967 0.090 Uiso 1 1 calc R U . . .
H24C H 0.0545 0.3748 0.6982 0.090 Uiso 1 1 calc R U . . .
C25 C 0.1287(3) 0.4907(3) 0.4513(2) 0.0426(10) Uani 1 1 d . . . . .
H25A H 0.1170 0.4885 0.3864 0.051 Uiso 1 1 calc R U . . .
H25B H 0.0877 0.4552 0.4706 0.051 Uiso 1 1 calc R U . . .
C26 C 0.1068(3) 0.5665(3) 0.4781(3) 0.0527(12) Uani 1 1 d . . . . .
H26A H 0.0440 0.5785 0.4497 0.079 Uiso 1 1 calc R U . . .
H26B H 0.1475 0.6020 0.4599 0.079 Uiso 1 1 calc R U . . .
H26C H 0.1145 0.5684 0.5420 0.079 Uiso 1 1 calc R U . . .
C27 C 0.2937(3) 0.4766(2) 0.3523(2) 0.0430(10) Uani 1 1 d . . . . .
H27A H 0.3509 0.5005 0.3473 0.052 Uiso 1 1 calc R U . . .
H27B H 0.2433 0.5104 0.3273 0.052 Uiso 1 1 calc R U . . .
C28 C 0.2819(5) 0.4054(3) 0.2991(3) 0.0769(19) Uani 1 1 d . . . . .
H28A H 0.2881 0.4156 0.2392 0.115 Uiso 1 1 calc R U . . .
H28B H 0.2218 0.3848 0.2974 0.115 Uiso 1 1 calc R U . . .
H28C H 0.3284 0.3701 0.3269 0.115 Uiso 1 1 calc R U . . .
C29 C 0.6282(3) 0.3540(2) 0.4463(2) 0.0375(9) Uani 1 1 d . . . . .
H29A H 0.6944 0.3477 0.4543 0.045 Uiso 1 1 calc R U . . .
H29B H 0.6121 0.4030 0.4202 0.045 Uiso 1 1 calc R U . . .
C30 C 0.5798(4) 0.2956(2) 0.3832(3) 0.0498(12) Uani 1 1 d . . . . .
H30A H 0.5946 0.3020 0.3258 0.075 Uiso 1 1 calc R U . . .
H30B H 0.5143 0.3004 0.3769 0.075 Uiso 1 1 calc R U . . .
H30C H 0.5994 0.2469 0.4064 0.075 Uiso 1 1 calc R U . . .
C31 C 0.7303(3) 0.2628(3) 0.6196(3) 0.0583(14) Uani 1 1 d . . . . .
H31A H 0.7162 0.2145 0.6422 0.070 Uiso 1 1 calc R U . . .
H31B H 0.7451 0.2546 0.5617 0.070 Uiso 1 1 calc R U . . .
C32 C 0.8110(4) 0.2944(4) 0.6812(4) 0.0720(16) Uani 1 1 d . . . . .
H32A H 0.8624 0.2608 0.6863 0.108 Uiso 1 1 calc R U . . .
H32B H 0.7975 0.3014 0.7391 0.108 Uiso 1 1 calc R U . . .
H32C H 0.8262 0.3418 0.6586 0.108 Uiso 1 1 calc R U . . .
C33 C 0.6831(3) 0.2375(3) 0.9523(3) 0.0488(11) Uani 1 1 d . . . . .
H33A H 0.6787 0.2215 1.0117 0.059 Uiso 1 1 calc R U . . .
H33B H 0.6709 0.1943 0.9129 0.059 Uiso 1 1 calc R U . . .
C34 C 0.7767(4) 0.2645(3) 0.9557(3) 0.0606(14) Uani 1 1 d . . . . .
H34A H 0.8204 0.2259 0.9795 0.091 Uiso 1 1 calc R U . . .
H34B H 0.7887 0.3079 0.9936 0.091 Uiso 1 1 calc R U . . .
H34C H 0.7826 0.2774 0.8964 0.091 Uiso 1 1 calc R U . . .
C35 C 0.5686(3) 0.3324(2) 1.0635(2) 0.0334(9) Uani 1 1 d . . . . .
H35A H 0.6329 0.3295 1.0951 0.040 Uiso 1 1 calc R U . . .
H35B H 0.5430 0.3779 1.0824 0.040 Uiso 1 1 calc R U . . .
C36 C 0.5199(6) 0.2692(4) 1.0889(3) 0.122(3) Uani 1 1 d . . . . .
H36A H 0.5332 0.2653 1.1531 0.183 Uiso 1 1 calc R U . . .
H36B H 0.5393 0.2243 1.0641 0.183 Uiso 1 1 calc R U . . .
H36C H 0.4546 0.2760 1.0665 0.183 Uiso 1 1 calc R U . . .
C37 C 0.4553(2) 0.49060(18) 0.9763(2) 0.0232(7) Uani 1 1 d . . . . .
H37A H 0.4063 0.5192 0.9866 0.028 Uiso 1 1 calc R U . . .
C1S C 0.0005(10) 0.3707(7) 0.1107(10) 0.066(4) Uani 0.522(13) 1 d . . P A 1
H1SA H 0.0139 0.3227 0.1405 0.080 Uiso 0.522(13) 1 calc R U P A 1
H1SB H -0.0592 0.3874 0.1187 0.080 Uiso 0.522(13) 1 calc R U P A 1
Cl1S Cl -0.0030(4) 0.3612(7) 0.0045(5) 0.133(3) Uani 0.522(13) 1 d . . P A 1
Cl2S Cl 0.0867(3) 0.4365(3) 0.1598(5) 0.094(2) Uani 0.522(13) 1 d . . P A 1
C1SA C -0.0071(10) 0.3394(10) 0.0586(13) 0.187(18) Uani 0.478(13) 1 d D . P A 2
H1SC H 0.0215 0.2904 0.0636 0.225 Uiso 0.478(13) 1 calc R U P A 2
H1SD H -0.0637 0.3367 0.0801 0.225 Uiso 0.478(13) 1 calc R U P A 2
Cl1A Cl 0.0664(5) 0.4048(7) 0.1165(7) 0.169(4) Uani 0.478(13) 1 d D . P A 2
Cl2A Cl -0.0281(5) 0.3714(4) -0.0486(8) 0.113(3) Uani 0.478(13) 1 d D . P A 2

loop_
_atom_site_aniso_label
_atom_site_aniso_U_11
_atom_site_aniso_U_22
_atom_site_aniso_U_33
_atom_site_aniso_U_23
_atom_site_aniso_U_13
_atom_site_aniso_U_12
Fe1 0.0339(3) 0.0250(3) 0.0098(2) -0.00233(18) 0.0031(2) 0.0045(2)
Fe2 0.0590(4) 0.0224(3) 0.0178(3) 0.0003(2) 0.0012(2) 0.0014(2)
Cl1 0.0478(6) 0.0286(5) 0.0193(4) -0.0033(3) 0.0081(4) -0.0037(4)
Cl2 0.0694(7) 0.0287(5) 0.0177(4) 0.0006(3) 0.0083(4) 0.0037(4)
Cl3 0.0755(8) 0.0291(5) 0.0242(4) -0.0039(4) 0.0176(5) -0.0125(5)
Cl4 0.0691(8) 0.0270(5) 0.0345(5) -0.0009(4) -0.0074(5) -0.0051(5)
Cl5 0.0667(8) 0.0406(6) 0.0496(6) 0.0043(5) -0.0047(6) 0.0122(5)
N1 0.0301(16) 0.0194(14) 0.0139(13) -0.0037(10) 0.0026(12) 0.0000(12)
N2 0.0403(18) 0.0226(15) 0.0137(13) -0.0020(11) 0.0026(12) 0.0024(13)
N3 0.0411(18) 0.0302(16) 0.0121(13) -0.0017(11) 0.0040(12) 0.0099(13)
N4 0.0334(17) 0.0296(16) 0.0112(12) -0.0036(11) 0.0042(12) 0.0027(13)
C1 0.0308(19) 0.0192(16) 0.0179(16) -0.0020(12) 0.0063(14) -0.0039(14)
C2 0.0283(19) 0.0266(18) 0.0231(17) -0.0012(14) 0.0068(15) -0.0063(15)
C3 0.030(2) 0.0249(18) 0.0277(18) 0.0009(14) 0.0051(16) -0.0055(15)
C4 0.031(2) 0.0211(18) 0.0239(17) -0.0037(13) 0.0015(15) -0.0028(14)
C5 0.033(2) 0.0227(17) 0.0242(17) 0.0006(14) 0.0000(15) -0.0016(15)
C6 0.037(2) 0.0224(18) 0.0193(16) -0.0038(13) 0.0004(15) -0.0027(15)
C7 0.040(2) 0.034(2) 0.0186(17) -0.0008(15) -0.0044(16) -0.0048(17)
C8 0.044(2) 0.034(2) 0.0154(16) -0.0012(14) -0.0001(16) -0.0028(17)
C9 0.042(2) 0.0255(18) 0.0141(15) -0.0031(13) 0.0016(15) 0.0009(16)
C10 0.050(2) 0.0252(18) 0.0124(15) -0.0046(13) 0.0057(16) 0.0002(16)
C11 0.043(2) 0.0270(18) 0.0120(15) -0.0054(13) 0.0039(15) 0.0037(16)
C12 0.045(2) 0.038(2) 0.0173(17) -0.0072(15) 0.0067(16) 0.0058(18)
C13 0.053(3) 0.052(3) 0.0209(18) -0.0035(17) 0.0085(18) 0.020(2)
C14 0.047(2) 0.046(2) 0.0174(17) -0.0038(16) 0.0069(17) 0.0129(19)
C15 0.050(3) 0.048(2) 0.0221(18) -0.0012(17) 0.0051(18) 0.021(2)
C16 0.041(2) 0.045(2) 0.0149(16) -0.0003(15) 0.0042(16) 0.0107(18)
C17 0.047(2) 0.040(2) 0.0191(17) 0.0010(15) 0.0022(17) 0.0075(18)
C18 0.036(2) 0.0313(19) 0.0143(16) -0.0009(14) 0.0034(15) -0.0044(16)
C19 0.0281(19) 0.0252(17) 0.0135(15) -0.0029(13) 0.0038(13) -0.0061(14)
C20 0.0285(19) 0.0260(17) 0.0118(14) -0.0026(12) 0.0079(13) -0.0070(14)
C21 0.035(2) 0.059(3) 0.028(2) -0.0032(18) 0.0134(17) -0.0102(19)
C22 0.045(3) 0.073(3) 0.047(3) -0.020(2) 0.021(2) -0.001(2)
C23 0.031(2) 0.046(2) 0.038(2) 0.0120(18) 0.0077(17) -0.0027(18)
C24 0.043(3) 0.064(3) 0.062(3) 0.026(3) -0.009(2) -0.021(2)
C25 0.037(2) 0.066(3) 0.0213(18) 0.0052(18) -0.0021(17) -0.005(2)
C26 0.036(2) 0.066(3) 0.054(3) 0.024(2) 0.005(2) 0.011(2)
C27 0.046(3) 0.062(3) 0.0178(18) 0.0043(18) -0.0006(17) -0.005(2)
C28 0.123(5) 0.090(4) 0.019(2) -0.021(2) 0.018(3) -0.054(4)
C29 0.052(3) 0.045(2) 0.0174(17) -0.0034(16) 0.0113(17) 0.0088(19)
C30 0.077(3) 0.050(3) 0.024(2) -0.0099(18) 0.016(2) 0.001(2)
C31 0.054(3) 0.098(4) 0.024(2) 0.003(2) 0.014(2) 0.032(3)
C32 0.062(4) 0.096(4) 0.061(3) 0.014(3) 0.020(3) 0.009(3)
C33 0.064(3) 0.057(3) 0.0206(19) 0.0043(18) 0.0007(19) 0.011(2)
C34 0.076(4) 0.069(3) 0.031(2) 0.000(2) -0.002(2) 0.018(3)
C35 0.039(2) 0.044(2) 0.0150(16) 0.0002(15) 0.0014(16) -0.0029(18)
C36 0.204(9) 0.135(6) 0.018(2) 0.017(3) 0.006(3) -0.100(6)
C37 0.0276(18) 0.0314(18) 0.0133(14) -0.0025(13) 0.0104(13) -0.0049(14)
C1S 0.057(8) 0.060(7) 0.094(10) 0.016(7) 0.040(7) 0.016(6)
Cl1S 0.065(3) 0.260(9) 0.086(4) -0.028(5) 0.041(3) -0.002(4)
Cl2S 0.0428(19) 0.132(4) 0.111(4) -0.013(3) 0.025(2) -0.0098(18)
C1SA 0.114(17) 0.20(2) 0.31(4) 0.23(3) 0.18(2) 0.131(18)
Cl1A 0.092(4) 0.293(10) 0.136(6) -0.065(7) 0.059(4) -0.040(6)
Cl2A 0.092(4) 0.124(4) 0.149(7) 0.057(4) 0.080(5) 0.036(3)

loop_
_atom_type_symbol
_atom_type_description
_atom_type_scat_dispersion_real
_atom_type_scat_dispersion_imag
_atom_type_scat_source
C C 0.0033 0.0016 'International Tables Vol C Tables 4.2.6.8 and 6.1.1.4'
H H 0.0000 0.0000 'International Tables Vol C Tables 4.2.6.8 and 6.1.1.4'
N N 0.0061 0.0033 'International Tables Vol C Tables 4.2.6.8 and 6.1.1.4'
Cl Cl 0.1484 0.1585 'International Tables Vol C Tables 4.2.6.8 and 6.1.1.4'
Fe Fe 0.3463 0.8444 'International Tables Vol C Tables 4.2.6.8 and 6.1.1.4'

loop_
_geom_angle_atom_site_label_1
_geom_angle_atom_site_label_2
_geom_angle_atom_site_label_3
_geom_angle
_geom_angle_site_symmetry_1
_geom_angle_site_symmetry_3
N3 Fe1 N2 88.07(12) . .
N3 Fe1 N1 156.31(12) . .
N2 Fe1 N1 88.16(11) . .
N3 Fe1 N4 88.16(11) . .
N2 Fe1 N4 158.27(12) . .
N1 Fe1 N4 86.75(11) . .
N3 Fe1 Cl1 103.87(10) . .
N2 Fe1 Cl1 103.42(9) . .
N1 Fe1 Cl1 99.76(8) . .
N4 Fe1 Cl1 98.26(9) . .
Cl4 Fe2 Cl3 109.00(5) . .
Cl4 Fe2 Cl5 109.85(5) . .
Cl3 Fe2 Cl5 110.89(5) . .
Cl4 Fe2 Cl2 108.80(5) . .
Cl3 Fe2 Cl2 110.89(5) . .
Cl5 Fe2 Cl2 107.38(5) . .
C1 N1 C4 106.2(3) . .
C1 N1 Fe1 125.4(2) . .
C4 N1 Fe1 128.1(2) . .
C6 N2 C9 106.3(3) . .
C6 N2 Fe1 128.5(2) . .
C9 N2 Fe1 124.3(2) . .
C14 N3 C11 106.2(3) . .
C14 N3 Fe1 128.3(2) . .
C11 N3 Fe1 124.7(2) . .
C19 N4 C16 106.2(3) . .
C19 N4 Fe1 125.5(2) . .
C16 N4 Fe1 128.2(2) . .
N1 C1 C2 111.8(3) . .
N1 C1 C20 120.4(3) . .
C2 C1 C20 127.7(3) . .
C3 C2 C1 106.1(3) . .
C3 C2 C21 128.1(3) . .
C1 C2 C21 125.6(3) . .
C2 C3 C4 106.8(3) . .
C2 C3 C23 128.0(3) . .
C4 C3 C23 125.2(3) . .
C5 C4 N1 123.5(3) . .
C5 C4 C3 127.2(3) . .
N1 C4 C3 108.9(3) . .
C4 C5 C6 127.0(4) . .
C4 C5 H5A 116.5 . .
C6 C5 H5A 116.5 . .
N2 C6 C5 124.1(3) . .
N2 C6 C7 110.6(3) . .
C5 C6 C7 125.3(3) . .
C8 C7 C6 106.6(3) . .
C8 C7 C25 128.5(3) . .
C6 C7 C25 124.9(3) . .
C7 C8 C9 106.9(3) . .
C7 C8 C27 128.2(4) . .
C9 C8 C27 124.8(4) . .
C10 C9 N2 123.3(3) . .
C10 C9 C8 126.9(3) . .
N2 C9 C8 109.6(3) . .
C9 C10 C11 127.4(3) . .
C9 C10 H10A 116.3 . .
C11 C10 H10A 116.3 . .
N3 C11 C10 123.0(3) . .
N3 C11 C12 110.2(3) . .
C10 C11 C12 126.4(3) . .
C13 C12 C11 106.8(3) . .
C13 C12 C29 127.7(4) . .
C11 C12 C29 125.3(3) . .
C12 C13 C14 106.0(3) . .
C12 C13 C31 129.3(4) . .
C14 C13 C31 124.7(3) . .
N3 C14 C15 124.1(3) . .
N3 C14 C13 110.6(3) . .
C15 C14 C13 125.3(4) . .
C16 C15 C14 127.1(4) . .
C16 C15 H15A 116.5 . .
C14 C15 H15A 116.5 . .
C15 C16 N4 123.2(3) . .
C15 C16 C17 127.2(4) . .
N4 C16 C17 109.4(3) . .
C18 C17 C16 106.5(3) . .
C18 C17 C33 129.1(3) . .
C16 C17 C33 124.3(3) . .
C17 C18 C19 105.9(3) . .
C17 C18 C35 126.7(3) . .
C19 C18 C35 127.3(3) . .
N4 C19 C18 111.8(3) . .
N4 C19 C20 120.0(3) . .
C18 C19 C20 128.1(3) . .
C37 C20 C1 116.8(3) . .
C37 C20 C19 123.2(3) . .
C1 C20 C19 119.4(3) . .
C22 C21 C2 114.1(4) . .
C22 C21 H21A 108.7 . .
C2 C21 H21A 108.7 . .
C22 C21 H21B 108.7 . .
C2 C21 H21B 108.7 . .
H21A C21 H21B 107.6 . .
C21 C22 H22A 109.5 . .
C21 C22 H22B 109.5 . .
H22A C22 H22B 109.5 . .
C21 C22 H22C 109.5 . .
H22A C22 H22C 109.5 . .
H22B C22 H22C 109.5 . .
C3 C23 C24 113.9(4) . .
C3 C23 H23A 108.8 . .
C24 C23 H23A 108.8 . .
C3 C23 H23B 108.8 . .
C24 C23 H23B 108.8 . .
H23A C23 H23B 107.7 . .
C23 C24 H24A 109.5 . .
C23 C24 H24B 109.5 . .
H24A C24 H24B 109.5 . .
C23 C24 H24C 109.5 . .
H24A C24 H24C 109.5 . .
H24B C24 H24C 109.5 . .
C26 C25 C7 113.5(4) . .
C26 C25 H25A 108.9 . .
C7 C25 H25A 108.9 . .
C26 C25 H25B 108.9 . .
C7 C25 H25B 108.9 . .
H25A C25 H25B 107.7 . .
C25 C26 H26A 109.5 . .
C25 C26 H26B 109.5 . .
H26A C26 H26B 109.5 . .
C25 C26 H26C 109.5 . .
H26A C26 H26C 109.5 . .
H26B C26 H26C 109.5 . .
C8 C27 C28 112.3(4) . .
C8 C27 H27A 109.1 . .
C28 C27 H27A 109.1 . .
C8 C27 H27B 109.1 . .
C28 C27 H27B 109.1 . .
H27A C27 H27B 107.9 . .
C27 C28 H28A 109.5 . .
C27 C28 H28B 109.5 . .
H28A C28 H28B 109.5 . .
C27 C28 H28C 109.5 . .
H28A C28 H28C 109.5 . .
H28B C28 H28C 109.5 . .
C12 C29 C30 112.5(4) . .
C12 C29 H29A 109.1 . .
C30 C29 H29A 109.1 . .
C12 C29 H29B 109.1 . .
C30 C29 H29B 109.1 . .
H29A C29 H29B 107.8 . .
C29 C30 H30A 109.5 . .
C29 C30 H30B 109.5 . .
H30A C30 H30B 109.5 . .
C29 C30 H30C 109.5 . .
H30A C30 H30C 109.5 . .
H30B C30 H30C 109.5 . .
C32 C31 C13 113.2(4) . .
C32 C31 H31A 108.9 . .
C13 C31 H31A 108.9 . .
C32 C31 H31B 108.9 . .
C13 C31 H31B 108.9 . .
H31A C31 H31B 107.8 . .
C31 C32 H32A 109.5 . .
C31 C32 H32B 109.5 . .
H32A C32 H32B 109.5 . .
C31 C32 H32C 109.5 . .
H32A C32 H32C 109.5 . .
H32B C32 H32C 109.5 . .
C34 C33 C17 112.4(4) . .
C34 C33 H33A 109.1 . .
C17 C33 H33A 109.1 . .
C34 C33 H33B 109.1 . .
C17 C33 H33B 109.1 . .
H33A C33 H33B 107.9 . .
C33 C34 H34A 109.5 . .
C33 C34 H34B 109.5 . .
H34A C34 H34B 109.5 . .
C33 C34 H34C 109.5 . .
H34A C34 H34C 109.5 . .
H34B C34 H34C 109.5 . .
C36 C35 C18 113.8(3) . .
C36 C35 H35A 108.8 . .
C18 C35 H35A 108.8 . .
C36 C35 H35B 108.8 . .
C18 C35 H35B 108.8 . .
H35A C35 H35B 107.7 . .
C35 C36 H36A 109.5 . .
C35 C36 H36B 109.5 . .
H36A C36 H36B 109.5 . .
C35 C36 H36C 109.5 . .
H36A C36 H36C 109.5 . .
H36B C36 H36C 109.5 . .
C20 C37 C37 124.4(4) . 3_667
C20 C37 H37A 117.8 . .
C37 C37 H37A 117.8 3_667 .
Cl1S C1S Cl2S 110.5(8) . .
Cl1S C1S H1SA 109.6 . .
Cl2S C1S H1SA 109.6 . .
Cl1S C1S H1SB 109.6 . .
Cl2S C1S H1SB 109.6 . .
H1SA C1S H1SB 108.1 . .
Cl2A C1SA Cl1A 103.2(8) . .
Cl2A C1SA H1SC 111.1 . .
Cl1A C1SA H1SC 111.1 . .
Cl2A C1SA H1SD 111.1 . .
Cl1A C1SA H1SD 111.1 . .
H1SC C1SA H1SD 109.1 . .

loop_
_geom_bond_atom_site_label_1
_geom_bond_atom_site_label_2
_geom_bond_distance
_geom_bond_site_symmetry_2
Fe1 N3 2.029(3) .
Fe1 N2 2.034(3) .
Fe1 N1 2.056(3) .
Fe1 N4 2.059(3) .
Fe1 Cl1 2.2249(11) .
Fe2 Cl4 2.1749(13) .
Fe2 Cl3 2.1853(11) .
Fe2 Cl5 2.1961(15) .
Fe2 Cl2 2.2043(11) .
N1 C1 1.331(4) .
N1 C4 1.399(4) .
N2 C6 1.357(5) .
N2 C9 1.386(4) .
N3 C14 1.366(5) .
N3 C11 1.381(4) .
N4 C19 1.331(4) .
N4 C16 1.394(5) .
C1 C2 1.451(5) .
C1 C20 1.461(5) .
C2 C3 1.357(5) .
C2 C21 1.513(5) .
C3 C4 1.458(5) .
C3 C23 1.494(5) .
C4 C5 1.362(5) .
C5 C6 1.418(5) .
C5 H5A 0.9500 .
C6 C7 1.436(5) .
C7 C8 1.367(6) .
C7 C25 1.507(6) .
C8 C9 1.435(5) .
C8 C27 1.503(5) .
C9 C10 1.384(5) .
C10 C11 1.392(5) .
C10 H10A 0.9500 .
C11 C12 1.433(5) .
C12 C13 1.382(5) .
C12 C29 1.498(5) .
C13 C14 1.447(5) .
C13 C31 1.511(6) .
C14 C15 1.408(5) .
C15 C16 1.364(5) .
C15 H15A 0.9500 .
C16 C17 1.449(5) .
C17 C18 1.370(5) .
C17 C33 1.512(6) .
C18 C19 1.450(5) .
C18 C35 1.504(4) .
C19 C20 1.465(5) .
C20 C37 1.364(4) .
C21 C22 1.505(6) .
C21 H21A 0.9900 .
C21 H21B 0.9900 .
C22 H22A 0.9800 .
C22 H22B 0.9800 .
C22 H22C 0.9800 .
C23 C24 1.512(6) .
C23 H23A 0.9900 .
C23 H23B 0.9900 .
C24 H24A 0.9800 .
C24 H24B 0.9800 .
C24 H24C 0.9800 .
C25 C26 1.502(7) .
C25 H25A 0.9900 .
C25 H25B 0.9900 .
C26 H26A 0.9800 .
C26 H26B 0.9800 .
C26 H26C 0.9800 .
C27 C28 1.531(7) .
C27 H27A 0.9900 .
C27 H27B 0.9900 .
C28 H28A 0.9800 .
C28 H28B 0.9800 .
C28 H28C 0.9800 .
C29 C30 1.522(6) .
C29 H29A 0.9900 .
C29 H29B 0.9900 .
C30 H30A 0.9800 .
C30 H30B 0.9800 .
C30 H30C 0.9800 .
C31 C32 1.492(7) .
C31 H31A 0.9900 .
C31 H31B 0.9900 .
C32 H32A 0.9800 .
C32 H32B 0.9800 .
C32 H32C 0.9800 .
C33 C34 1.493(7) .
C33 H33A 0.9900 .
C33 H33B 0.9900 .
C34 H34A 0.9800 .
C34 H34B 0.9800 .
C34 H34C 0.9800 .
C35 C36 1.471(7) .
C35 H35A 0.9900 .
C35 H35B 0.9900 .
C36 H36A 0.9800 .
C36 H36B 0.9800 .
C36 H36C 0.9800 .
C37 C37 1.432(7) 3_667
C37 H37A 0.9500 .
C1S Cl1S 1.657(14) .
C1S Cl2S 1.813(16) .
C1S H1SA 0.9900 .
C1S H1SB 0.9900 .
C1SA Cl2A 1.735(14) .
C1SA Cl1A 1.739(17) .
C1SA H1SC 0.9900 .
C1SA H1SD 0.9900 .
